data_7000093
loop_
_publ_author_name
'Schranz, Ingo'
'Lief, Graham R.'
'Carrow, Christopher J.'
'Haagenson, Dana C.'
'Grocholl, Luke'
'Stahl, Lothar'
'Staples, Richard J.'
'Boomishankar, Ramamoorthy'
'Steiner, Alexander'

_publ_section_title
;
 Reversal of polarization in amidophosphines: neutral- and
 anionic-kappaP coordination vs. anionic-kappaP,N coordination and the
 formation of nickelaazaphosphiranes.
;
_journal_issue 20
_journal_name_full 'Dalton transactions (Cambridge, England : 2003)'
_journal_page_first 3307
_journal_page_last 3318
_journal_paper_doi 10.1039/b507040f
_journal_year 2005
_chemical_formula_sum 'C12 H30 Cl2 Ni P2'
_chemical_formula_weight 365.91
_chemical_name_systematic
;
?
;
_space_group_IT_number 14
_symmetry_cell_setting monoclinic
_symmetry_space_group_name_Hall '-P 2yn'
_symmetry_space_group_name_H-M 'P 1 21/n 1'
_atom_sites_solution_hydrogens geom
_atom_sites_solution_primary direct
_atom_sites_solution_secondary difmap
_audit_creation_method SHELXL-97
_cell_angle_alpha 90.00
_cell_angle_beta 90.990(2)
_cell_angle_gamma 90.00
_cell_formula_units_Z 2
_cell_length_a 7.3453(10)
_cell_length_b 11.4847(15)
_cell_length_c 10.8061(14)
_cell_measurement_temperature 213(2)
_cell_volume 911.5(2)
_computing_cell_refinement 'SMART (BRUKER, V5.054, 1998)'
_computing_data_collection 'ASTRO (BRUKER, V5.007, 1997)'
_computing_data_reduction 'SAINT (BRUKER, V6.01, 1999)'
_computing_molecular_graphics 'SHELXTL (BRUKER, 1998, V5.1)'
_computing_publication_material 'XCIF (Sheldrick and BRUKER, 1997, V5.1)'
_computing_structure_refinement 'SHELXL-97 (Sheldrick, 1997)'
_computing_structure_solution 'SHELXS-97 (Sheldrick, 1990)'
_diffrn_ambient_temperature 213(2)
_diffrn_measured_fraction_theta_full 0.981
_diffrn_measured_fraction_theta_max 0.981
_diffrn_measurement_device_type 'CCD area detector'
_diffrn_measurement_method 'phi and omega scans'
_diffrn_radiation_monochromator graphite
_diffrn_radiation_source 'fine-focus sealed tube'
_diffrn_radiation_type MoK\a
_diffrn_radiation_wavelength 0.71073
_diffrn_reflns_av_R_equivalents 0.0336
_diffrn_reflns_av_sigmaI/netI 0.0254
_diffrn_reflns_limit_h_max 9
_diffrn_reflns_limit_h_min -9
_diffrn_reflns_limit_k_max 13
_diffrn_reflns_limit_k_min -15
_diffrn_reflns_limit_l_max 13
_diffrn_reflns_limit_l_min -14
_diffrn_reflns_number 5935
_diffrn_reflns_theta_full 28.27
_diffrn_reflns_theta_max 28.27
_diffrn_reflns_theta_min 2.59
_exptl_absorpt_coefficient_mu 1.515
_exptl_absorpt_correction_type none
_exptl_crystal_colour red
_exptl_crystal_density_diffrn 1.333
_exptl_crystal_density_method 'not measured'
_exptl_crystal_description chunk
_exptl_crystal_F_000 388
_exptl_crystal_size_max 0.12
_exptl_crystal_size_mid 0.12
_exptl_crystal_size_min 0.08
_refine_diff_density_max 0.355
_refine_diff_density_min -0.225
_refine_diff_density_rms 0.051
_refine_ls_extinction_method none
_refine_ls_goodness_of_fit_ref 0.753
_refine_ls_hydrogen_treatment mixed
_refine_ls_matrix_type full
_refine_ls_number_parameters 79
_refine_ls_number_reflns 2211
_refine_ls_number_restraints 0
_refine_ls_restrained_S_all 0.753
_refine_ls_R_factor_all 0.0332
_refine_ls_R_factor_gt 0.0291
_refine_ls_shift/su_max 0.001
_refine_ls_shift/su_mean 0.000
_refine_ls_structure_factor_coef Fsqd
_refine_ls_weighting_details 'calc w=1/[\s^2^(Fo^2^)+(0.1031P)^2^+0.3789P] where P=(Fo^2^+2Fc^2^)/3'
_refine_ls_weighting_scheme calc
_refine_ls_wR_factor_gt 0.1005
_refine_ls_wR_factor_ref 0.1058
_reflns_number_gt 2011
_reflns_number_total 2211
_reflns_threshold_expression >2sigma(I)
_cod_data_source_file b507040f.txt
_cod_data_source_block 3
_cod_depositor_comments
;
The following automatic conversions were performed:
'_symmetry_cell_setting' value 'Monoclinic' changed to 'monoclinic'
according to '/home/saulius/struct/CIF-dictionaries/cif_core.dic'
dictionary named 'cif_core.dic' version 2.4.1 from 2010-06-29.

Automatic conversion script
Id: cif_fix_enum 1527 2010-12-29 10:47:43Z saulius 
;
_cod_original_sg_symbol_H-M P2(1)/n
_cod_database_code 7000093

loop_
_symmetry_equiv_pos_as_xyz
'x, y, z'
'-x+1/2, y+1/2, -z+1/2'
'-x, -y, -z'
'x-1/2, -y-1/2, z-1/2'

loop_
_atom_site_label
_atom_site_type_symbol
_atom_site_fract_x
_atom_site_fract_y
_atom_site_fract_z
_atom_site_U_iso_or_equiv
_atom_site_adp_type
_atom_site_occupancy
_atom_site_symmetry_multiplicity
_atom_site_calc_flag
_atom_site_refinement_flags
_atom_site_disorder_assembly
_atom_site_disorder_group
Ni1 Ni 0.0000 1.0000 0.0000 0.03223(13) Uani 1 2 d S . .
P1 P 0.11617(7) 0.83381(4) 0.07394(4) 0.03761(15) Uani 1 1 d . . .
Cl1 Cl 0.06138(9) 0.95460(5) -0.18899(4) 0.05337(18) Uani 1 1 d . . .
C1 C 0.2306(3) 0.73834(19) -0.0358(2) 0.0462(5) Uani 1 1 d . . .
H1A H 0.1533 0.7317 -0.1103 0.055 Uiso 1 1 calc R . .
H1B H 0.3443 0.7760 -0.0601 0.055 Uiso 1 1 calc R . .
C2 C 0.2759(4) 0.6155(2) 0.0097(3) 0.0616(6) Uani 1 1 d . . .
H2A H 0.3359 0.5727 -0.0554 0.092 Uiso 1 1 calc R . .
H2B H 0.1645 0.5757 0.0315 0.092 Uiso 1 1 calc R . .
H2C H 0.3560 0.6201 0.0818 0.092 Uiso 1 1 calc R . .
C3 C 0.2791(4) 0.8521(2) 0.2014(2) 0.0632(7) Uani 1 1 d . . .
H3A H 0.2142 0.8794 0.2744 0.076 Uiso 1 1 calc R . .
H3B H 0.3328 0.7762 0.2217 0.076 Uiso 1 1 calc R . .
C4 C 0.4289(4) 0.9362(3) 0.1737(4) 0.0859(10) Uani 1 1 d . . .
H4A H 0.5107 0.9420 0.2449 0.129 Uiso 1 1 calc R . .
H4B H 0.3772 1.0121 0.1556 0.129 Uiso 1 1 calc R . .
H4C H 0.4959 0.9088 0.1028 0.129 Uiso 1 1 calc R . .
C5 C -0.0644(4) 0.7452(2) 0.1399(2) 0.0567(6) Uani 1 1 d . . .
H5A H -0.0105 0.6749 0.1763 0.068 Uiso 1 1 calc R . .
H5B H -0.1219 0.7891 0.2065 0.068 Uiso 1 1 calc R . .
C6 C -0.2085(4) 0.7102(3) 0.0460(3) 0.0719(8) Uani 1 1 d . . .
H6A H -0.3004 0.6635 0.0861 0.108 Uiso 1 1 calc R . .
H6B H -0.1532 0.6651 -0.0192 0.108 Uiso 1 1 calc R . .
H6C H -0.2646 0.7794 0.0109 0.108 Uiso 1 1 calc R . .

loop_
_atom_site_aniso_label
_atom_site_aniso_U_11
_atom_site_aniso_U_22
_atom_site_aniso_U_33
_atom_site_aniso_U_23
_atom_site_aniso_U_13
_atom_site_aniso_U_12
Ni1 0.0452(2) 0.0277(2) 0.02370(19) 0.00036(10) -0.00196(13) 0.00061(11)
P1 0.0555(3) 0.0298(3) 0.0274(2) 0.00069(16) -0.0032(2) 0.00397(19)
Cl1 0.0870(4) 0.0469(3) 0.0262(3) -0.00088(19) 0.0025(2) 0.0175(3)
C1 0.0622(12) 0.0363(10) 0.0402(10) -0.0027(8) 0.0021(9) 0.0099(9)
C2 0.0809(16) 0.0418(12) 0.0620(15) -0.0031(10) -0.0026(12) 0.0203(11)
C3 0.0891(18) 0.0503(12) 0.0490(13) -0.0095(10) -0.0305(12) 0.0193(13)
C4 0.0779(19) 0.078(2) 0.101(3) -0.0217(19) -0.0384(18) 0.0071(16)
C5 0.0887(17) 0.0383(11) 0.0437(11) 0.0104(9) 0.0188(11) 0.0007(11)
C6 0.0745(17) 0.0577(16) 0.084(2) 0.0045(14) 0.0130(15) -0.0201(13)

loop_
_atom_type_symbol
_atom_type_description
_atom_type_scat_dispersion_real
_atom_type_scat_dispersion_imag
_atom_type_scat_source
C C 0.0033 0.0016 'International Tables Vol C Tables 4.2.6.8 and 6.1.1.4'
H H 0.0000 0.0000 'International Tables Vol C Tables 4.2.6.8 and 6.1.1.4'
P P 0.1023 0.0942 'International Tables Vol C Tables 4.2.6.8 and 6.1.1.4'
Cl Cl 0.1484 0.1585 'International Tables Vol C Tables 4.2.6.8 and 6.1.1.4'
Ni Ni 0.3393 1.1124 'International Tables Vol C Tables 4.2.6.8 and 6.1.1.4'

loop_
_geom_angle_atom_site_label_1
_geom_angle_atom_site_label_2
_geom_angle_atom_site_label_3
_geom_angle
_geom_angle_site_symmetry_1
_geom_angle_site_symmetry_3
_geom_angle_publ_flag
Cl1 Ni1 Cl1 180.0 3_575 . ?
Cl1 Ni1 P1 92.70(2) 3_575 3_575 ?
Cl1 Ni1 P1 87.30(2) . 3_575 ?
Cl1 Ni1 P1 87.30(2) 3_575 . ?
Cl1 Ni1 P1 92.70(2) . . ?
P1 Ni1 P1 180.0 3_575 . ?
C3 P1 C5 103.97(14) . . ?
C3 P1 C1 104.83(12) . . ?
C5 P1 C1 105.31(12) . . ?
C3 P1 Ni1 114.47(9) . . ?
C5 P1 Ni1 109.88(9) . . ?
C1 P1 Ni1 117.21(7) . . ?
C2 C1 P1 116.38(17) . . ?
C4 C3 P1 113.5(2) . . ?
C6 C5 P1 113.11(17) . . ?

loop_
_geom_bond_atom_site_label_1
_geom_bond_atom_site_label_2
_geom_bond_distance
_geom_bond_site_symmetry_2
_geom_bond_publ_flag
Ni1 Cl1 2.1628(5) 3_575 ?
Ni1 Cl1 2.1628(5) . ?
Ni1 P1 2.2329(5) 3_575 ?
Ni1 P1 2.2329(5) . ?
P1 C3 1.822(2) . ?
P1 C5 1.826(2) . ?
P1 C1 1.830(2) . ?
C1 C2 1.529(3) . ?
C3 C4 1.498(5) . ?
C5 C6 1.507(4) . ?

loop_
_geom_torsion_atom_site_label_1
_geom_torsion_atom_site_label_2
_geom_torsion_atom_site_label_3
_geom_torsion_atom_site_label_4
_geom_torsion
_geom_torsion_site_symmetry_1
_geom_torsion_site_symmetry_2
_geom_torsion_site_symmetry_3
_geom_torsion_site_symmetry_4
_geom_torsion_publ_flag
Cl1 Ni1 P1 C3 -50.56(12) 3_575 . . . ?
Cl1 Ni1 P1 C3 129.44(12) . . . . ?
P1 Ni1 P1 C3 134(74) 3_575 . . . ?
Cl1 Ni1 P1 C5 65.96(9) 3_575 . . . ?
Cl1 Ni1 P1 C5 -114.04(9) . . . . ?
P1 Ni1 P1 C5 -110(71) 3_575 . . . ?
Cl1 Ni1 P1 C1 -173.94(9) 3_575 . . . ?
Cl1 Ni1 P1 C1 6.06(9) . . . . ?
P1 Ni1 P1 C1 10(69) 3_575 . . . ?
C3 P1 C1 C2 63.5(2) . . . . ?
C5 P1 C1 C2 -45.9(2) . . . . ?
Ni1 P1 C1 C2 -168.38(16) . . . . ?
C5 P1 C3 C4 -172.2(2) . . . . ?
C1 P1 C3 C4 77.5(2) . . . . ?
Ni1 P1 C3 C4 -52.4(2) . . . . ?
C3 P1 C5 C6 -175.0(2) . . . . ?
C1 P1 C5 C6 -65.1(2) . . . . ?
Ni1 P1 C5 C6 62.0(2) . . . . ?
